data_7038364
loop_
_publ_author_name
'Tan, Xiao-Feng'
'Zhou, Jian'
'Fu, Lianshe'
'Xiao, Hong-Ping'
'Zou, Hua-Hong'
'Tang, Qiuling'

_publ_section_title
;
 A series of new lanthanide fumarates displaying three types of 3-D
 frameworks.
;
_journal_issue 12
_journal_name_full 'Dalton transactions (Cambridge, England : 2003)'
_journal_page_first 5253
_journal_page_last 5261
_journal_paper_doi 10.1039/c6dt00205f
_journal_volume 45
_journal_year 2016
_chemical_formula_moiety 'C6 H7 O8 Tm'
_chemical_formula_sum 'C6 H7 O8 Tm'
_chemical_formula_weight 376.05
_chemical_name_systematic
; 
 ? 
;
_space_group_IT_number 14
_symmetry_cell_setting monoclinic
_symmetry_space_group_name_Hall '-P 2yn'
_symmetry_space_group_name_H-M 'P 1 21/n 1'
_atom_sites_solution_hydrogens geom
_atom_sites_solution_primary direct
_atom_sites_solution_secondary difmap
_audit_creation_method SHELXL-97
_audit_update_record
;
2016-01-12 deposited with the CCDC.
2016-02-08 downloaded from the CCDC.
;
_cell_angle_alpha 90.00
_cell_angle_beta 91.581(8)
_cell_angle_gamma 90.00
_cell_formula_units_Z 4
_cell_length_a 9.394(4)
_cell_length_b 8.142(4)
_cell_length_c 12.262(5)
_cell_measurement_reflns_used 1662
_cell_measurement_temperature 296(2)
_cell_measurement_theta_max 25.10
_cell_measurement_theta_min 2.70
_cell_volume 937.5(7)
_computing_structure_refinement 'SHELXL-97 (Sheldrick, 1997)'
_computing_structure_solution 'SHELXS-97 (Sheldrick, 1990)'
_diffrn_ambient_temperature 296(2)
_diffrn_detector_area_resol_mean 7.31
_diffrn_measured_fraction_theta_full 0.992
_diffrn_measured_fraction_theta_max 0.992
_diffrn_measurement_device_type 'Rigaku Mercury'
_diffrn_measurement_method \w
_diffrn_radiation_monochromator graphite
_diffrn_radiation_source 'fine-focus sealed tube'
_diffrn_radiation_type MoK\a
_diffrn_radiation_wavelength 0.71073
_diffrn_reflns_av_R_equivalents 0.0242
_diffrn_reflns_av_sigmaI/netI 0.0215
_diffrn_reflns_limit_h_max 10
_diffrn_reflns_limit_h_min -11
_diffrn_reflns_limit_k_max 9
_diffrn_reflns_limit_k_min -9
_diffrn_reflns_limit_l_max 14
_diffrn_reflns_limit_l_min -12
_diffrn_reflns_number 6536
_diffrn_reflns_theta_full 25.10
_diffrn_reflns_theta_max 25.10
_diffrn_reflns_theta_min 2.70
_exptl_absorpt_coefficient_mu 9.486
_exptl_absorpt_correction_T_max 0.1945
_exptl_absorpt_correction_T_min 0.1099
_exptl_absorpt_correction_type multi-scan
_exptl_absorpt_process_details 'Jacobson, R. (1998) Private communication'
_exptl_crystal_colour yellow
_exptl_crystal_density_diffrn 2.664
_exptl_crystal_density_method 'not measured'
_exptl_crystal_description block
_exptl_crystal_F_000 704
_exptl_crystal_size_max 0.13
_exptl_crystal_size_mid 0.11
_exptl_crystal_size_min 0.08
_refine_diff_density_max 1.390
_refine_diff_density_min -1.914
_refine_diff_density_rms 0.264
_refine_ls_extinction_method none
_refine_ls_goodness_of_fit_ref 1.195
_refine_ls_hydrogen_treatment constr
_refine_ls_matrix_type full
_refine_ls_number_parameters 136
_refine_ls_number_reflns 1662
_refine_ls_number_restraints 0
_refine_ls_restrained_S_all 1.195
_refine_ls_R_factor_all 0.0286
_refine_ls_R_factor_gt 0.0282
_refine_ls_shift/su_max 0.001
_refine_ls_shift/su_mean 0.000
_refine_ls_structure_factor_coef Fsqd
_refine_ls_weighting_details 'calc w=1/[\s^2^(Fo^2^)+(0.0516P)^2^+5.8435P] where P=(Fo^2^+2Fc^2^)/3'
_refine_ls_weighting_scheme calc
_refine_ls_wR_factor_gt 0.0871
_refine_ls_wR_factor_ref 0.0875
_reflns_number_gt 1641
_reflns_number_total 1662
_reflns_threshold_expression >2sigma(I)
_cod_data_source_file c6dt00205f2.cif
_cod_data_source_block 3d
_cod_depositor_comments 'Adding full bibliography for 7038358--7038364.cif.'
_cod_original_cell_volume 937.6(7)
_cod_original_sg_symbol_Hall '-P 2yn '
_cod_original_sg_symbol_H-M 'P 21/n'
_cod_database_code 7038364

loop_
_symmetry_equiv_pos_as_xyz
'x, y, z'
'-x+1/2, y+1/2, -z+1/2'
'-x, -y, -z'
'x-1/2, -y-1/2, z-1/2'

loop_
_atom_site_label
_atom_site_type_symbol
_atom_site_fract_x
_atom_site_fract_y
_atom_site_fract_z
_atom_site_U_iso_or_equiv
_atom_site_adp_type
_atom_site_occupancy
_atom_site_symmetry_multiplicity
_atom_site_calc_flag
_atom_site_refinement_flags
Tm1 Tm 0.69002(3) 0.55824(3) 0.419177(19) 0.00893(15) Uani 1 1 d .
O1 O 0.4794(5) 0.6670(6) 0.3549(4) 0.0218(11) Uani 1 1 d .
O6 O 0.7455(6) 0.8516(6) 0.4029(4) 0.0249(11) Uani 1 1 d .
O5 O 0.9014(5) 0.6982(7) 0.4884(4) 0.0272(12) Uani 1 1 d .
C1 C 0.3469(7) 0.6788(7) 0.3655(5) 0.0143(13) Uani 1 1 d .
C3 C 0.1278(7) 0.7298(8) 0.2566(5) 0.0172(13) Uani 1 1 d .
H3A H 0.0776 0.6705 0.3077 0.021 Uiso 1 1 calc R
C2 C 0.2661(7) 0.7469(9) 0.2697(5) 0.0186(14) Uani 1 1 d .
H2A H 0.3156 0.8037 0.2170 0.022 Uiso 1 1 calc R
C5 C 0.8573(8) 0.8401(8) 0.4579(6) 0.0211(15) Uani 1 1 d .
C6 C 0.9302(9) 0.9970(10) 0.4911(7) 0.0296(16) Uani 1 1 d .
H6A H 0.8764 1.0919 0.4992 0.035 Uiso 1 1 calc R
O2 O 0.2812(5) 0.6361(6) 0.4479(4) 0.0231(11) Uani 1 1 d .
O2W O 0.7373(5) 0.6124(6) 0.2365(4) 0.0189(10) Uani 1 1 d .
H2wA H 0.7912 0.6993 0.2189 0.023 Uiso 1 1 d R
H2wB H 0.7013 0.5463 0.1838 0.023 Uiso 1 1 d R
O1W O 0.8907(5) 0.3973(6) 0.3675(4) 0.0222(10) Uani 1 1 d .
H1WA H 0.9780 0.4427 0.3676 0.027 Uiso 1 1 d R
H1WB H 0.8788 0.2916 0.3478 0.027 Uiso 1 1 d R
O4 O 0.1115(5) 0.8309(6) 0.0748(4) 0.0226(11) Uani 1 1 d .
C4 C 0.0499(7) 0.8037(7) 0.1615(5) 0.0130(12) Uani 1 1 d .
O3 O -0.0809(5) 0.8416(5) 0.1748(4) 0.0156(9) Uani 1 1 d .

loop_
_atom_site_aniso_label
_atom_site_aniso_U_11
_atom_site_aniso_U_22
_atom_site_aniso_U_33
_atom_site_aniso_U_23
_atom_site_aniso_U_13
_atom_site_aniso_U_12
Tm1 0.0092(2) 0.0095(2) 0.0080(2) -0.00059(8) -0.00053(13) -0.00145(8)
O1 0.014(2) 0.023(3) 0.028(3) 0.003(2) -0.006(2) 0.004(2)
O6 0.037(3) 0.018(2) 0.020(2) 0.0016(19) -0.003(2) -0.003(2)
O5 0.017(3) 0.034(3) 0.031(3) -0.009(2) -0.004(2) -0.005(2)
C1 0.016(3) 0.012(3) 0.014(3) 0.003(2) -0.003(2) 0.005(2)
C3 0.016(3) 0.021(3) 0.014(3) 0.009(3) 0.003(2) 0.007(3)
C2 0.017(3) 0.023(4) 0.016(3) 0.010(3) 0.002(3) 0.005(3)
C5 0.029(4) 0.017(3) 0.018(3) -0.002(3) 0.006(3) -0.011(3)
C6 0.027(4) 0.030(4) 0.032(4) -0.001(4) -0.002(3) 0.000(4)
O2 0.021(3) 0.029(3) 0.020(2) 0.010(2) -0.001(2) 0.010(2)
O2W 0.031(3) 0.013(2) 0.014(2) -0.0001(19) 0.0069(19) -0.006(2)
O1W 0.018(3) 0.020(2) 0.028(3) -0.006(2) 0.000(2) 0.002(2)
O4 0.024(3) 0.030(3) 0.014(2) 0.005(2) 0.0047(19) 0.002(2)
C4 0.015(3) 0.012(3) 0.012(3) 0.007(2) -0.001(2) -0.001(2)
O3 0.011(2) 0.016(2) 0.020(2) 0.0081(18) 0.0006(18) 0.0041(18)

loop_
_atom_type_symbol
_atom_type_description
_atom_type_scat_dispersion_real
_atom_type_scat_dispersion_imag
_atom_type_scat_source
C C 0.0033 0.0016 'International Tables Vol C Tables 4.2.6.8 and 6.1.1.4'
H H 0.0000 0.0000 'International Tables Vol C Tables 4.2.6.8 and 6.1.1.4'
O O 0.0106 0.0060 'International Tables Vol C Tables 4.2.6.8 and 6.1.1.4'
Tm Tm -0.3139 5.2483 'International Tables Vol C Tables 4.2.6.8 and 6.1.1.4'

loop_
_geom_angle_atom_site_label_1
_geom_angle_atom_site_label_2
_geom_angle_atom_site_label_3
_geom_angle
_geom_angle_site_symmetry_1
_geom_angle_site_symmetry_3
O4 Tm1 O2 73.02(18) 4_676 3_666
O4 Tm1 O1 80.60(19) 4_676 .
O2 Tm1 O1 126.78(18) 3_666 .
O4 Tm1 O3 124.92(17) 4_676 2_545
O2 Tm1 O3 82.54(18) 3_666 2_545
O1 Tm1 O3 75.99(17) . 2_545
O4 Tm1 O2W 144.22(18) 4_676 .
O2 Tm1 O2W 142.48(17) 3_666 .
O1 Tm1 O2W 77.42(18) . .
O3 Tm1 O2W 76.19(16) 2_545 .
O4 Tm1 O1W 136.18(18) 4_676 .
O2 Tm1 O1W 74.41(18) 3_666 .
O1 Tm1 O1W 143.12(18) . .
O3 Tm1 O1W 78.09(16) 2_545 .
O2W Tm1 O1W 71.20(18) . .
O4 Tm1 O5 78.40(18) 4_676 .
O2 Tm1 O5 89.78(19) 3_666 .
O1 Tm1 O5 129.1(2) . .
O3 Tm1 O5 151.05(17) 2_545 .
O2W Tm1 O5 94.11(18) . .
O1W Tm1 O5 72.95(18) . .
O4 Tm1 O6 75.76(18) 4_676 .
O2 Tm1 O6 135.36(18) 3_666 .
O1 Tm1 O6 77.22(18) . .
O3 Tm1 O6 142.04(16) 2_545 .
O2W Tm1 O6 72.09(16) . .
O1W Tm1 O6 109.91(18) . .
O5 Tm1 O6 52.89(18) . .
O4 Tm1 C5 74.02(19) 4_676 .
O2 Tm1 C5 113.0(2) 3_666 .
O1 Tm1 C5 102.5(2) . .
O3 Tm1 C5 159.58(18) 2_545 .
O2W Tm1 C5 83.58(18) . .
O1W Tm1 C5 92.9(2) . .
O5 Tm1 C5 27.0(2) . .
O6 Tm1 C5 26.0(2) . .
C1 O1 Tm1 147.4(4) . .
C5 O6 Tm1 93.5(4) . .
C5 O5 Tm1 93.8(4) . .
O2 C1 O1 125.1(6) . .
O2 C1 C2 119.4(6) . .
O1 C1 C2 115.5(6) . .
C2 C3 C4 121.2(6) . .
C2 C3 H3A 119.4 . .
C4 C3 H3A 119.4 . .
C3 C2 C1 122.6(6) . .
C3 C2 H2A 118.7 . .
C1 C2 H2A 118.7 . .
O6 C5 O5 119.4(6) . .
O6 C5 C6 117.2(6) . .
O5 C5 C6 123.2(7) . .
O6 C5 Tm1 60.5(3) . .
O5 C5 Tm1 59.2(3) . .
C6 C5 Tm1 171.4(5) . .
C6 C6 C5 121.3(10) 3_776 .
C6 C6 H6A 119.4 3_776 .
C5 C6 H6A 119.4 . .
C1 O2 Tm1 136.0(4) . 3_666
Tm1 O2W H2wA 120.1 . .
Tm1 O2W H2wB 119.9 . .
H2wA O2W H2wB 120.0 . .
Tm1 O1W H1WA 119.9 . .
Tm1 O1W H1WB 120.1 . .
H1WA O1W H1WB 120.0 . .
C4 O4 Tm1 164.9(5) . 4_575
O4 C4 O3 122.4(6) . .
O4 C4 C3 120.7(6) . .
O3 C4 C3 116.8(5) . .
C4 O3 Tm1 122.0(4) . 2

loop_
_geom_bond_atom_site_label_1
_geom_bond_atom_site_label_2
_geom_bond_distance
_geom_bond_site_symmetry_2
Tm1 O4 2.254(5) 4_676
Tm1 O2 2.282(5) 3_666
Tm1 O1 2.288(5) .
Tm1 O3 2.330(4) 2_545
Tm1 O2W 2.337(4) .
Tm1 O1W 2.395(5) .
Tm1 O5 2.422(5) .
Tm1 O6 2.454(5) .
Tm1 C5 2.814(7) .
O1 C1 1.259(8) .
O6 C5 1.236(9) .
O5 C5 1.279(9) .
C1 O2 1.248(8) .
C1 C2 1.488(9) .
C3 C2 1.312(10) .
C3 C4 1.487(8) .
C3 H3A 0.9300 .
C2 H2A 0.9300 .
C5 C6 1.501(11) .
C6 C6 1.324(16) 3_776
C6 H6A 0.9300 .
O2 Tm1 2.282(5) 3_666
O2W H2wA 0.9000 .
O2W H2wB 0.9000 .
O1W H1WA 0.9000 .
O1W H1WB 0.9000 .
O4 C4 1.244(8) .
O4 Tm1 2.254(5) 4_575
C4 O3 1.281(8) .
O3 Tm1 2.330(4) 2
